data_7700075
loop_
_publ_author_name
'Shi, Xianghui'
'Cheng, Jianhua'

_publ_section_title
;
 Reversible addition and hydrogenation of 1,1-diphenylethylene with a
 barium complex.
;
_journal_issue 24
_journal_name_full 'Dalton transactions (Cambridge, England : 2003)'
_journal_page_first 8565
_journal_page_last 8568
_journal_paper_doi 10.1039/c9dt01874c
_journal_volume 48
_journal_year 2019
_chemical_formula_sum 'C76 H95 B Ba N6'
_chemical_formula_weight 1240.72
_chemical_name_systematic '[TpBa(Ph2CCH2CCH3Ph2)]'
_chemical_properties_physical Air-sensitive,Moisture-sensitive
_space_group_crystal_system triclinic
_space_group_IT_number 2
_space_group_name_Hall '-P 1'
_space_group_name_H-M_alt 'P -1'
_symmetry_space_group_name_Hall '-P 1'
_symmetry_space_group_name_H-M 'P -1'
_atom_sites_solution_hydrogens mixed
_audit_block_doi 10.5517/ccdc.csd.cc1ppghb
_audit_creation_method SHELXL-2016/6
_audit_update_record
;
2017-08-18 deposited with the CCDC.    2019-05-24 downloaded from the CCDC.
;
_cell_angle_alpha 81.415(3)
_cell_angle_beta 85.327(2)
_cell_angle_gamma 66.844(3)
_cell_formula_units_Z 2
_cell_length_a 12.9194(19)
_cell_length_b 15.110(2)
_cell_length_c 18.808(3)
_cell_measurement_reflns_used 2365
_cell_measurement_temperature 193(2)
_cell_measurement_theta_max 40.378
_cell_measurement_theta_min 4.382
_cell_volume 3336.9(9)
_computing_structure_refinement 'SHELXL-2016/6 (Sheldrick, 2016)'
_diffrn_ambient_temperature 193(2)
_diffrn_measured_fraction_theta_full 0.975
_diffrn_measured_fraction_theta_max 0.975
_diffrn_measurement_device_type 'CCD area detector'
_diffrn_measurement_method 'phi and omega scans'
_diffrn_radiation_type MoK\a
_diffrn_radiation_wavelength 0.71073
_diffrn_reflns_av_R_equivalents 0.0486
_diffrn_reflns_av_unetI/netI 0.1220
_diffrn_reflns_Laue_measured_fraction_full 0.975
_diffrn_reflns_Laue_measured_fraction_max 0.975
_diffrn_reflns_limit_h_max 15
_diffrn_reflns_limit_h_min -11
_diffrn_reflns_limit_k_max 16
_diffrn_reflns_limit_k_min -17
_diffrn_reflns_limit_l_max 22
_diffrn_reflns_limit_l_min -22
_diffrn_reflns_number 15929
_diffrn_reflns_point_group_measured_fraction_full 0.975
_diffrn_reflns_point_group_measured_fraction_max 0.975
_diffrn_reflns_theta_full 25.000
_diffrn_reflns_theta_max 25.000
_diffrn_reflns_theta_min 1.715
_exptl_absorpt_coefficient_mu 0.642
_exptl_absorpt_correction_T_max 1
_exptl_absorpt_correction_T_min 0.438428
_exptl_absorpt_correction_type empirical
_exptl_crystal_colour Red
_exptl_crystal_density_diffrn 1.235
_exptl_crystal_description Block
_exptl_crystal_F_000 1308
_exptl_crystal_size_max 0.250
_exptl_crystal_size_mid 0.150
_exptl_crystal_size_min 0.120
_refine_diff_density_max 1.419
_refine_diff_density_min -0.519
_refine_diff_density_rms 0.098
_refine_ls_extinction_method none
_refine_ls_goodness_of_fit_ref 0.964
_refine_ls_hydrogen_treatment mixed
_refine_ls_matrix_type full
_refine_ls_number_parameters 761
_refine_ls_number_reflns 11459
_refine_ls_number_restraints 0
_refine_ls_restrained_S_all 0.964
_refine_ls_R_factor_all 0.0983
_refine_ls_R_factor_gt 0.0635
_refine_ls_shift/su_max 0.001
_refine_ls_shift/su_mean 0.000
_refine_ls_structure_factor_coef Fsqd
_refine_ls_weighting_details 'w=1/[\s^2^(Fo^2^)+(0.0545P)^2^] where P=(Fo^2^+2Fc^2^)/3'
_refine_ls_weighting_scheme calc
_refine_ls_wR_factor_gt 0.1195
_refine_ls_wR_factor_ref 0.1367
_reflns_Friedel_coverage 0.000
_reflns_number_gt 8205
_reflns_number_total 11459
_reflns_threshold_expression 'I > 2\s(I)'
_cod_data_source_file c9dt01874c2.cif
_cod_data_source_block shelx
_cod_depositor_comments 'Adding full bibliography for 7700075--7700076.cif.'
_cod_original_cell_volume 3336.8(8)
_cod_database_code 7700075
_shelx_shelxl_version_number 2016/6
_shelx_space_group_comment
;
The symmetry employed for this shelxl refinement is uniquely defined
by the following loop, which should always be used as a source of
symmetry information in preference to the above space-group names.
They are only intended as comments.
;
_shelx_estimated_absorpt_t_min 0.856
_shelx_estimated_absorpt_t_max 0.927

loop_
_space_group_symop_operation_xyz
'x, y, z'
'-x, -y, -z'

loop_
_atom_site_label
_atom_site_type_symbol
_atom_site_fract_x
_atom_site_fract_y
_atom_site_fract_z
_atom_site_U_iso_or_equiv
_atom_site_adp_type
_atom_site_occupancy
_atom_site_site_symmetry_order
_atom_site_calc_flag
_atom_site_refinement_flags_posn
_atom_site_refinement_flags_adp
C1 C 0.5373(5) 1.0372(4) 0.3926(3) 0.0331(13) Uani 1 1 d . .
H1 H 0.484684 1.006953 0.401384 0.040 Uiso 1 1 calc R U
C2 C 0.6187(5) 1.0160(4) 0.4419(3) 0.0388(15) Uani 1 1 d . .
H2 H 0.622402 0.969373 0.482544 0.047 Uiso 1 1 calc R U
C3 C 0.6967(5) 1.0600(4) 0.4349(3) 0.0404(15) Uani 1 1 d . .
H3 H 0.756085 1.041016 0.467630 0.048 Uiso 1 1 calc R U
C4 C 0.6828(5) 1.1328(4) 0.3776(3) 0.0380(14) Uani 1 1 d . .
H4 H 0.729899 1.168351 0.373619 0.046 Uiso 1 1 calc R U
C5 C 0.6032(5) 1.1552(4) 0.3264(3) 0.0341(14) Uani 1 1 d . .
H5 H 0.597006 1.206434 0.288864 0.041 Uiso 1 1 calc R U
C6 C 0.5287(4) 1.1049(4) 0.3269(3) 0.0307(13) Uani 1 1 d . .
C7 C 0.4685(5) 1.1083(4) 0.2667(3) 0.0342(14) Uani 1 1 d . .
C8 C 0.3895(5) 1.0588(4) 0.2717(3) 0.0340(14) Uani 1 1 d . .
C9 C 0.3898(5) 1.0002(4) 0.2200(3) 0.0408(15) Uani 1 1 d . .
H9 H 0.443597 0.991824 0.181439 0.049 Uiso 1 1 calc R U
C10 C 0.3159(6) 0.9547(5) 0.2228(3) 0.0516(18) Uani 1 1 d . .
H10 H 0.319720 0.916221 0.186284 0.062 Uiso 1 1 calc R U
C11 C 0.2361(6) 0.9638(5) 0.2777(3) 0.0516(18) Uani 1 1 d . .
H11 H 0.184931 0.932357 0.279528 0.062 Uiso 1 1 calc R U
C12 C 0.2331(5) 1.0201(5) 0.3300(3) 0.0509(17) Uani 1 1 d . .
H12 H 0.179851 1.026703 0.368883 0.061 Uiso 1 1 calc R U
C13 C 0.3070(5) 1.0671(4) 0.3264(3) 0.0461(16) Uani 1 1 d . .
H13 H 0.301336 1.106532 0.362563 0.055 Uiso 1 1 calc R U
C14 C 0.4807(5) 1.1638(4) 0.1949(3) 0.0339(14) Uani 1 1 d . .
H14A H 0.480683 1.124898 0.157015 0.041 Uiso 1 1 calc R U
H14B H 0.555885 1.167325 0.192844 0.041 Uiso 1 1 calc R U
C15 C 0.3912(5) 1.2703(4) 0.1744(3) 0.0412(15) Uani 1 1 d . .
C16 C 0.2744(5) 1.2647(5) 0.1698(4) 0.0516(17) Uani 1 1 d . .
H16A H 0.278590 1.222502 0.133883 0.077 Uiso 1 1 calc R U
H16B H 0.253034 1.238199 0.216781 0.077 Uiso 1 1 calc R U
H16C H 0.218023 1.329891 0.155683 0.077 Uiso 1 1 calc R U
C17 C 0.3891(6) 1.3359(4) 0.2302(3) 0.0476(16) Uani 1 1 d . .
C18 C 0.3118(7) 1.3535(5) 0.2879(4) 0.067(2) Uani 1 1 d . .
H18 H 0.258111 1.324269 0.292980 0.081 Uiso 1 1 calc R U
C19 C 0.3111(9) 1.4111(6) 0.3370(4) 0.085(3) Uani 1 1 d . .
H19 H 0.253216 1.426550 0.373148 0.102 Uiso 1 1 calc R U
C20 C 0.3945(9) 1.4474(6) 0.3345(5) 0.087(3) Uani 1 1 d . .
H20 H 0.396963 1.484109 0.370675 0.105 Uiso 1 1 calc R U
C21 C 0.4736(8) 1.4302(5) 0.2796(5) 0.080(3) Uani 1 1 d . .
H21 H 0.530156 1.455997 0.277271 0.096 Uiso 1 1 calc R U
C22 C 0.4713(6) 1.3747(5) 0.2269(4) 0.0572(19) Uani 1 1 d . .
H22 H 0.525959 1.363446 0.188686 0.069 Uiso 1 1 calc R U
C23 C 0.4148(5) 1.3152(5) 0.0979(3) 0.0414(15) Uani 1 1 d . .
C24 C 0.4827(5) 1.2605(5) 0.0467(4) 0.0564(19) Uani 1 1 d . .
H24 H 0.520385 1.192393 0.058830 0.068 Uiso 1 1 calc R U
C25 C 0.4970(6) 1.3032(7) -0.0227(4) 0.074(2) Uani 1 1 d . .
H25 H 0.542521 1.263673 -0.057254 0.089 Uiso 1 1 calc R U
C26 C 0.4458(6) 1.4018(7) -0.0411(4) 0.074(2) Uani 1 1 d . .
H26 H 0.455887 1.430972 -0.088054 0.088 Uiso 1 1 calc R U
C27 C 0.3801(7) 1.4572(6) 0.0093(4) 0.067(2) Uani 1 1 d . .
H27 H 0.346370 1.525679 -0.002384 0.081 Uiso 1 1 calc R U
C28 C 0.3620(6) 1.4143(5) 0.0776(4) 0.0557(18) Uani 1 1 d . .
H28 H 0.312610 1.453869 0.110857 0.067 Uiso 1 1 calc R U
C30 C 1.0070(6) 0.5383(5) 0.1345(4) 0.065(2) Uani 1 1 d . .
H30A H 1.047021 0.560024 0.165752 0.098 Uiso 1 1 calc R U
H30B H 0.983629 0.488711 0.162165 0.098 Uiso 1 1 calc R U
H30C H 1.057070 0.510875 0.094427 0.098 Uiso 1 1 calc R U
C31 C 0.8382(6) 0.5952(5) 0.0563(4) 0.063(2) Uani 1 1 d . .
H31A H 0.772619 0.652567 0.038777 0.094 Uiso 1 1 calc R U
H31B H 0.886294 0.568388 0.015373 0.094 Uiso 1 1 calc R U
H31C H 0.812852 0.546224 0.083112 0.094 Uiso 1 1 calc R U
C32 C 0.9044(5) 0.6236(4) 0.1054(3) 0.0458(17) Uani 1 1 d . .
H32 H 0.930584 0.672461 0.076547 0.055 Uiso 1 1 calc R U
C33 C 0.8292(5) 0.6713(4) 0.1673(3) 0.0342(14) Uani 1 1 d . .
C34 C 0.7582(5) 0.6410(4) 0.2123(3) 0.0412(15) Uani 1 1 d . .
H34 H 0.741474 0.585492 0.210881 0.049 Uiso 1 1 calc R U
C35 C 0.7156(5) 0.7084(4) 0.2608(3) 0.0304(13) Uani 1 1 d . .
C36 C 0.6432(5) 0.7034(4) 0.3278(3) 0.0331(13) Uani 1 1 d . .
C37 C 0.7117(5) 0.6175(4) 0.3821(3) 0.0506(17) Uani 1 1 d . .
H37A H 0.779743 0.626244 0.394512 0.061 Uiso 1 1 calc R U
H37B H 0.736300 0.556642 0.360049 0.061 Uiso 1 1 calc R U
C38 C 0.5369(5) 0.6878(5) 0.3098(3) 0.0483(17) Uani 1 1 d . .
H38A H 0.489683 0.743763 0.276347 0.058 Uiso 1 1 calc R U
H38B H 0.559634 0.628626 0.285921 0.058 Uiso 1 1 calc R U
C39 C 0.6014(5) 0.7967(4) 0.3648(3) 0.0380(15) Uani 1 1 d . .
H39A H 0.667056 0.809210 0.377150 0.046 Uiso 1 1 calc R U
H39B H 0.555019 0.852542 0.331043 0.046 Uiso 1 1 calc R U
C40 C 0.5317(5) 0.7874(4) 0.4332(3) 0.0454(17) Uani 1 1 d . .
H40 H 0.506478 0.848598 0.455879 0.054 Uiso 1 1 calc R U
C41 C 0.6019(6) 0.7033(5) 0.4855(3) 0.0577(19) Uani 1 1 d . .
H41A H 0.556928 0.697821 0.529920 0.069 Uiso 1 1 calc R U
H41B H 0.668215 0.714243 0.498663 0.069 Uiso 1 1 calc R U
C42 C 0.6407(6) 0.6097(5) 0.4510(3) 0.057(2) Uani 1 1 d . .
H42 H 0.687494 0.554067 0.485796 0.069 Uiso 1 1 calc R U
C43 C 0.5404(7) 0.5918(5) 0.4319(4) 0.067(2) Uani 1 1 d . .
H43A H 0.495639 0.584118 0.475887 0.081 Uiso 1 1 calc R U
H43B H 0.565951 0.531312 0.409264 0.081 Uiso 1 1 calc R U
C44 C 0.4682(6) 0.6773(5) 0.3798(4) 0.060(2) Uani 1 1 d . .
H44 H 0.401013 0.665794 0.367690 0.072 Uiso 1 1 calc R U
C45 C 0.4288(5) 0.7709(5) 0.4140(4) 0.0565(19) Uani 1 1 d . .
H45A H 0.382042 0.826201 0.379896 0.068 Uiso 1 1 calc R U
H45B H 0.382470 0.765980 0.457842 0.068 Uiso 1 1 calc R U
C50 C 1.1731(6) 0.8148(5) 0.1091(3) 0.0550(19) Uani 1 1 d . .
H50A H 1.216129 0.801508 0.063837 0.083 Uiso 1 1 calc R U
H50B H 1.095407 0.859369 0.098787 0.083 Uiso 1 1 calc R U
H50C H 1.207644 0.844513 0.137849 0.083 Uiso 1 1 calc R U
C51 C 1.2925(5) 0.6471(5) 0.1653(3) 0.066(2) Uani 1 1 d . .
H51A H 1.334691 0.635351 0.119631 0.100 Uiso 1 1 calc R U
H51B H 1.329718 0.672569 0.195647 0.100 Uiso 1 1 calc R U
H51C H 1.290049 0.586018 0.190045 0.100 Uiso 1 1 calc R U
C52 C 1.1735(5) 0.7202(4) 0.1509(3) 0.0362(14) Uani 1 1 d . .
H52 H 1.136168 0.691945 0.121377 0.043 Uiso 1 1 calc R U
C53 C 1.1078(4) 0.7387(4) 0.2209(3) 0.0305(13) Uani 1 1 d . .
C54 C 1.1447(5) 0.7216(4) 0.2901(3) 0.0373(14) Uani 1 1 d . .
H54 H 1.220398 0.690499 0.305290 0.045 Uiso 1 1 calc R U
C55 C 1.0491(5) 0.7588(4) 0.3335(3) 0.0316(13) Uani 1 1 d . .
C56 C 1.0434(5) 0.7525(4) 0.4145(3) 0.0362(14) Uani 1 1 d . .
C57 C 1.1249(7) 0.7892(6) 0.4409(4) 0.081(3) Uani 1 1 d . .
H57A H 1.105036 0.858075 0.420678 0.097 Uiso 1 1 calc R U
H57B H 1.202033 0.751496 0.423555 0.097 Uiso 1 1 calc R U
C58 C 1.0748(7) 0.6468(5) 0.4477(3) 0.074(2) Uani 1 1 d . .
H58A H 1.151512 0.606979 0.431061 0.089 Uiso 1 1 calc R U
H58B H 1.021703 0.621494 0.431736 0.089 Uiso 1 1 calc R U
C59 C 0.9251(6) 0.8116(6) 0.4418(3) 0.072(2) Uani 1 1 d . .
H59A H 0.871418 0.785594 0.427745 0.086 Uiso 1 1 calc R U
H59B H 0.901596 0.879930 0.419513 0.086 Uiso 1 1 calc R U
C60 C 0.9223(7) 0.8070(7) 0.5254(4) 0.083(3) Uani 1 1 d . .
H60 H 0.845207 0.846921 0.543028 0.099 Uiso 1 1 calc R U
C61 C 1.0063(8) 0.8429(7) 0.5461(4) 0.099(3) Uani 1 1 d . .
H61A H 1.002670 0.842816 0.598874 0.119 Uiso 1 1 calc R U
H61B H 0.987978 0.910446 0.523109 0.119 Uiso 1 1 calc R U
C62 C 1.1228(8) 0.7804(8) 0.5234(4) 0.094(3) Uani 1 1 d . .
H62 H 1.178424 0.803859 0.539386 0.113 Uiso 1 1 calc R U
C63 C 1.1524(7) 0.6754(8) 0.5532(4) 0.109(4) Uani 1 1 d . .
H63A H 1.228791 0.636119 0.535647 0.131 Uiso 1 1 calc R U
H63B H 1.153332 0.668487 0.606341 0.131 Uiso 1 1 calc R U
C64 C 1.0705(9) 0.6385(7) 0.5313(4) 0.097(3) Uani 1 1 d . .
H64 H 1.089939 0.569398 0.552832 0.116 Uiso 1 1 calc R U
C65 C 0.9540(8) 0.7004(8) 0.5547(4) 0.105(3) Uani 1 1 d . .
H65A H 0.949035 0.693740 0.607934 0.126 Uiso 1 1 calc R U
H65B H 0.899525 0.677264 0.537979 0.126 Uiso 1 1 calc R U
C70 C 0.7148(5) 0.9644(4) -0.0336(3) 0.0418(15) Uani 1 1 d . .
H70A H 0.685908 0.929859 -0.061714 0.063 Uiso 1 1 calc R U
H70B H 0.660253 1.031419 -0.033488 0.063 Uiso 1 1 calc R U
H70C H 0.786413 0.964681 -0.055136 0.063 Uiso 1 1 calc R U
C71 C 0.6241(5) 0.9065(5) 0.0757(3) 0.0461(16) Uani 1 1 d . .
H71A H 0.597213 0.873390 0.045042 0.069 Uiso 1 1 calc R U
H71B H 0.637981 0.869707 0.123922 0.069 Uiso 1 1 calc R U
H71C H 0.567021 0.971873 0.079002 0.069 Uiso 1 1 calc R U
C72 C 0.7333(5) 0.9137(4) 0.0434(3) 0.0324(13) Uani 1 1 d . .
H72 H 0.790792 0.846293 0.041970 0.039 Uiso 1 1 calc R U
C73 C 0.7776(4) 0.9639(4) 0.0885(3) 0.0269(12) Uani 1 1 d . .
C74 C 0.7711(4) 1.0577(4) 0.0787(3) 0.0291(13) Uani 1 1 d . .
H74 H 0.733110 1.107376 0.041521 0.035 Uiso 1 1 calc R U
C75 C 0.8318(4) 1.0661(4) 0.1344(3) 0.0252(12) Uani 1 1 d . .
C76 C 0.8635(4) 1.1484(4) 0.1449(3) 0.0276(12) Uani 1 1 d . .
C77 C 0.9665(6) 1.1433(5) 0.0970(4) 0.064(2) Uani 1 1 d . .
H77A H 0.949736 1.144269 0.046428 0.077 Uiso 1 1 calc R U
H77B H 1.030437 1.081594 0.111522 0.077 Uiso 1 1 calc R U
C78 C 0.8913(7) 1.1451(5) 0.2225(3) 0.069(2) Uani 1 1 d . .
H78A H 0.951947 1.081873 0.238270 0.083 Uiso 1 1 calc R U
H78B H 0.823991 1.151449 0.253787 0.083 Uiso 1 1 calc R U
C79 C 0.7688(6) 1.2465(4) 0.1222(4) 0.0577(19) Uani 1 1 d . .
H79A H 0.700352 1.252207 0.152138 0.069 Uiso 1 1 calc R U
H79B H 0.750711 1.250413 0.071375 0.069 Uiso 1 1 calc R U
C80 C 0.8041(6) 1.3305(5) 0.1308(4) 0.061(2) Uani 1 1 d . .
H80 H 0.740765 1.393785 0.116553 0.073 Uiso 1 1 calc R U
C81 C 0.9033(7) 1.3225(5) 0.0828(4) 0.070(2) Uani 1 1 d . .
H81A H 0.883534 1.325961 0.032471 0.084 Uiso 1 1 calc R U
H81B H 0.925238 1.377646 0.085993 0.084 Uiso 1 1 calc R U
C82 C 0.9996(6) 1.2299(6) 0.1031(5) 0.072(2) Uani 1 1 d . .
H82 H 1.066096 1.226233 0.070694 0.086 Uiso 1 1 calc R U
C83 C 1.0303(7) 1.2198(6) 0.1791(6) 0.093(3) Uani 1 1 d . .
H83A H 1.057771 1.270767 0.185083 0.111 Uiso 1 1 calc R U
H83B H 1.091958 1.155871 0.191579 0.111 Uiso 1 1 calc R U
C84 C 0.9298(9) 1.2285(5) 0.2299(4) 0.076(3) Uani 1 1 d . .
H84 H 0.950498 1.224856 0.280671 0.091 Uiso 1 1 calc R U
C85 C 0.8318(7) 1.3242(6) 0.2080(4) 0.071(2) Uani 1 1 d . .
H85A H 0.765004 1.328292 0.239284 0.085 Uiso 1 1 calc R U
H85B H 0.852221 1.379196 0.214068 0.085 Uiso 1 1 calc R U
B1 B 0.9091(5) 0.8060(5) 0.1646(3) 0.0270(14) Uani 1 1 d . .
N1 N 0.8285(4) 0.7537(3) 0.1873(2) 0.0257(10) Uani 1 1 d . .
N2 N 0.7547(3) 0.7789(3) 0.2462(2) 0.0276(10) Uani 1 1 d . .
N3 N 0.9937(3) 0.7843(3) 0.2236(2) 0.0237(10) Uani 1 1 d . .
N4 N 0.9567(4) 0.7966(3) 0.2944(2) 0.0264(10) Uani 1 1 d . .
N5 N 0.8399(4) 0.9180(3) 0.1482(2) 0.0285(10) Uani 1 1 d . .
N6 N 0.8736(4) 0.9818(3) 0.1764(2) 0.0301(11) Uani 1 1 d . .
Ba1 Ba 0.74451(3) 0.94529(2) 0.29620(2) 0.02688(11) Uani 1 1 d . .
H1B1 H 0.957(3) 0.776(3) 0.114(2) 0.008(11) Uiso 1 1 d . .

loop_
_atom_site_aniso_label
_atom_site_aniso_U_11
_atom_site_aniso_U_22
_atom_site_aniso_U_33
_atom_site_aniso_U_23
_atom_site_aniso_U_13
_atom_site_aniso_U_12
C1 0.034(3) 0.034(3) 0.030(3) -0.009(3) 0.007(3) -0.012(3)
C2 0.040(4) 0.042(4) 0.027(3) -0.008(3) 0.001(3) -0.007(3)
C3 0.035(3) 0.056(4) 0.031(3) -0.012(3) -0.005(3) -0.016(3)
C4 0.039(4) 0.037(4) 0.039(4) -0.013(3) 0.001(3) -0.013(3)
C5 0.032(3) 0.028(3) 0.041(3) -0.008(3) -0.002(3) -0.008(3)
C6 0.025(3) 0.030(3) 0.029(3) -0.011(3) 0.006(3) -0.001(3)
C7 0.027(3) 0.042(4) 0.032(3) -0.006(3) 0.004(3) -0.011(3)
C8 0.032(3) 0.036(3) 0.027(3) -0.004(3) -0.002(3) -0.005(3)
C9 0.040(4) 0.045(4) 0.033(3) -0.003(3) 0.003(3) -0.014(3)
C10 0.074(5) 0.046(4) 0.040(4) 0.000(3) -0.014(4) -0.028(4)
C11 0.051(4) 0.061(5) 0.051(4) 0.005(4) -0.016(4) -0.033(4)
C12 0.040(4) 0.068(5) 0.045(4) 0.004(3) -0.001(3) -0.025(4)
C13 0.042(4) 0.053(4) 0.044(4) -0.015(3) 0.006(3) -0.017(3)
C14 0.032(3) 0.040(4) 0.032(3) -0.006(3) 0.004(3) -0.017(3)
C15 0.032(3) 0.048(4) 0.046(4) -0.001(3) -0.002(3) -0.019(3)
C16 0.043(4) 0.054(4) 0.059(4) 0.001(3) -0.009(3) -0.020(4)
C17 0.051(4) 0.043(4) 0.041(4) -0.006(3) -0.010(3) -0.009(3)
C18 0.075(6) 0.064(5) 0.056(5) -0.013(4) 0.008(4) -0.020(5)
C19 0.137(9) 0.079(6) 0.049(5) -0.025(4) 0.001(5) -0.047(6)
C20 0.129(9) 0.055(6) 0.062(6) -0.013(4) -0.031(6) -0.010(6)
C21 0.099(7) 0.036(5) 0.096(7) -0.008(4) -0.040(6) -0.010(5)
C22 0.060(5) 0.047(4) 0.068(5) -0.007(4) -0.018(4) -0.022(4)
C23 0.042(4) 0.046(4) 0.039(4) 0.001(3) -0.008(3) -0.022(3)
C24 0.044(4) 0.063(5) 0.051(4) 0.000(4) 0.009(4) -0.014(4)
C25 0.053(5) 0.103(7) 0.050(5) 0.004(5) 0.003(4) -0.017(5)
C26 0.052(5) 0.103(7) 0.055(5) 0.028(5) -0.010(4) -0.030(5)
C27 0.081(6) 0.059(5) 0.055(5) 0.018(4) -0.015(4) -0.026(5)
C28 0.058(5) 0.050(5) 0.054(4) -0.001(4) -0.012(4) -0.015(4)
C30 0.049(4) 0.067(5) 0.082(5) -0.044(4) 0.011(4) -0.015(4)
C31 0.069(5) 0.067(5) 0.052(4) -0.030(4) -0.003(4) -0.017(4)
C32 0.056(4) 0.038(4) 0.051(4) -0.024(3) 0.021(3) -0.024(4)
C33 0.037(3) 0.033(3) 0.034(3) -0.008(3) 0.001(3) -0.015(3)
C34 0.055(4) 0.037(4) 0.043(4) -0.018(3) 0.012(3) -0.028(3)
C35 0.032(3) 0.028(3) 0.032(3) -0.002(3) -0.002(3) -0.013(3)
C36 0.031(3) 0.031(3) 0.040(3) -0.001(3) 0.001(3) -0.016(3)
C37 0.051(4) 0.038(4) 0.049(4) 0.003(3) 0.001(3) -0.005(3)
C38 0.041(4) 0.052(4) 0.056(4) -0.004(3) -0.002(3) -0.022(3)
C39 0.044(4) 0.036(4) 0.035(3) -0.001(3) 0.008(3) -0.019(3)
C40 0.049(4) 0.037(4) 0.048(4) -0.014(3) 0.022(3) -0.017(3)
C41 0.055(4) 0.080(5) 0.037(4) 0.000(4) 0.010(3) -0.030(4)
C42 0.064(5) 0.044(4) 0.045(4) 0.014(3) 0.009(4) -0.010(4)
C43 0.084(6) 0.048(5) 0.070(5) 0.000(4) 0.031(5) -0.034(4)
C44 0.040(4) 0.075(5) 0.079(5) -0.019(4) 0.011(4) -0.037(4)
C45 0.037(4) 0.060(5) 0.057(4) -0.004(4) 0.010(3) -0.005(4)
C50 0.069(5) 0.079(5) 0.031(3) -0.006(3) 0.008(3) -0.045(4)
C51 0.034(4) 0.093(6) 0.044(4) -0.011(4) 0.017(3) 0.002(4)
C52 0.033(3) 0.049(4) 0.027(3) -0.015(3) 0.009(3) -0.014(3)
C53 0.022(3) 0.036(3) 0.029(3) -0.006(3) 0.004(2) -0.006(3)
C54 0.020(3) 0.058(4) 0.026(3) -0.007(3) -0.003(2) -0.007(3)
C55 0.029(3) 0.038(3) 0.021(3) -0.001(2) -0.003(3) -0.007(3)
C56 0.027(3) 0.050(4) 0.024(3) -0.007(3) -0.006(3) -0.005(3)
C57 0.076(6) 0.130(8) 0.045(5) -0.024(5) -0.016(4) -0.040(6)
C58 0.102(7) 0.075(6) 0.025(4) 0.001(4) -0.008(4) -0.014(5)
C59 0.045(4) 0.111(6) 0.025(4) -0.016(4) 0.003(3) 0.009(4)
C60 0.051(5) 0.112(8) 0.038(4) -0.011(5) 0.008(4) 0.017(5)
C61 0.112(8) 0.115(8) 0.043(5) -0.031(5) -0.019(5) -0.006(7)
C62 0.067(6) 0.160(10) 0.052(5) -0.038(6) -0.016(5) -0.029(7)
C63 0.063(6) 0.162(11) 0.043(5) -0.018(6) -0.025(4) 0.026(7)
C64 0.108(8) 0.092(7) 0.036(5) 0.017(4) -0.003(5) 0.009(6)
C65 0.106(8) 0.171(11) 0.039(5) 0.000(6) 0.017(5) -0.061(8)
C70 0.037(3) 0.061(4) 0.028(3) -0.006(3) -0.005(3) -0.019(3)
C71 0.043(4) 0.059(4) 0.044(4) -0.006(3) -0.006(3) -0.027(4)
C72 0.029(3) 0.034(3) 0.028(3) -0.007(3) -0.004(3) -0.005(3)
C73 0.016(3) 0.040(4) 0.023(3) -0.005(2) 0.000(2) -0.008(3)
C74 0.032(3) 0.028(3) 0.023(3) 0.006(2) -0.011(2) -0.008(3)
C75 0.023(3) 0.031(3) 0.021(3) -0.005(2) 0.004(2) -0.010(3)
C76 0.032(3) 0.025(3) 0.027(3) 0.005(2) -0.005(2) -0.014(3)
C77 0.050(4) 0.052(5) 0.098(6) -0.025(4) 0.036(4) -0.031(4)
C78 0.122(7) 0.079(5) 0.037(4) 0.010(4) -0.025(4) -0.075(5)
C79 0.062(5) 0.039(4) 0.074(5) -0.005(4) -0.018(4) -0.019(4)
C80 0.064(5) 0.030(4) 0.080(6) 0.010(4) -0.020(4) -0.011(4)
C81 0.117(7) 0.053(5) 0.054(5) -0.003(4) 0.006(5) -0.050(5)
C82 0.041(4) 0.080(6) 0.106(7) -0.027(5) 0.023(5) -0.035(5)
C83 0.053(5) 0.057(6) 0.169(10) 0.029(6) -0.044(6) -0.031(4)
C84 0.151(9) 0.058(5) 0.042(4) 0.007(4) -0.038(5) -0.063(6)
C85 0.080(6) 0.078(6) 0.081(6) -0.045(5) 0.024(5) -0.050(5)
B1 0.032(4) 0.032(4) 0.016(3) -0.004(3) -0.006(3) -0.009(3)
N1 0.031(3) 0.025(3) 0.022(2) -0.0078(19) 0.002(2) -0.011(2)
N2 0.025(2) 0.029(3) 0.028(2) -0.003(2) -0.001(2) -0.010(2)
N3 0.025(2) 0.027(3) 0.018(2) -0.0016(18) -0.0018(19) -0.009(2)
N4 0.030(3) 0.034(3) 0.015(2) -0.0066(19) -0.002(2) -0.010(2)
N5 0.033(3) 0.032(3) 0.023(2) -0.007(2) -0.003(2) -0.013(2)
N6 0.038(3) 0.029(3) 0.026(2) -0.001(2) -0.003(2) -0.016(2)
Ba1 0.02629(18) 0.0295(2) 0.02453(18) -0.00716(13) 0.00147(13) -0.00960(15)

loop_
_atom_type_symbol
_atom_type_description
_atom_type_scat_dispersion_real
_atom_type_scat_dispersion_imag
_atom_type_scat_source
C C 0.0033 0.0016 'International Tables Vol C Tables 4.2.6.8 and 6.1.1.4'
H H 0.0000 0.0000 'International Tables Vol C Tables 4.2.6.8 and 6.1.1.4'
B B 0.0013 0.0007 'International Tables Vol C Tables 4.2.6.8 and 6.1.1.4'
N N 0.0061 0.0033 'International Tables Vol C Tables 4.2.6.8 and 6.1.1.4'
Ba Ba -0.3244 2.2819 'International Tables Vol C Tables 4.2.6.8 and 6.1.1.4'

loop_
_geom_angle_atom_site_label_1
_geom_angle_atom_site_label_2
_geom_angle_atom_site_label_3
_geom_angle
C2 C1 C6 122.2(5)
C2 C1 Ba1 81.7(3)
C6 C1 Ba1 72.0(3)
C1 C2 C3 122.8(6)
C1 C2 Ba1 73.1(3)
C3 C2 Ba1 79.7(3)
C4 C3 C2 116.5(6)
C4 C3 Ba1 76.9(3)
C2 C3 Ba1 75.2(3)
C5 C4 C3 122.2(6)
C5 C4 Ba1 72.3(3)
C3 C4 Ba1 78.2(3)
C4 C5 C6 123.3(5)
C4 C5 Ba1 82.6(3)
C6 C5 Ba1 71.5(3)
C7 C6 C5 123.8(5)
C7 C6 C1 123.3(5)
C5 C6 C1 112.2(5)
C7 C6 Ba1 99.1(3)
C5 C6 Ba1 81.0(3)
C1 C6 Ba1 80.0(3)
C6 C7 C8 121.0(5)
C6 C7 C14 121.6(5)
C8 C7 C14 117.4(5)
C13 C8 C9 114.3(5)
C13 C8 C7 123.7(5)
C9 C8 C7 121.9(5)
C10 C9 C8 123.1(5)
C9 C10 C11 121.1(6)
C10 C11 C12 117.9(6)
C11 C12 C13 120.7(6)
C12 C13 C8 122.9(6)
C7 C14 C15 118.9(4)
C17 C15 C23 109.8(5)
C17 C15 C16 111.5(5)
C23 C15 C16 104.9(5)
C17 C15 C14 110.4(5)
C23 C15 C14 111.9(5)
C16 C15 C14 108.2(5)
C22 C17 C18 117.6(6)
C22 C17 C15 119.9(6)
C18 C17 C15 122.4(6)
C19 C18 C17 121.9(8)
C18 C19 C20 120.1(8)
C21 C20 C19 119.8(8)
C20 C21 C22 120.2(9)
C17 C22 C21 120.2(7)
C24 C23 C28 117.0(6)
C24 C23 C15 123.3(6)
C28 C23 C15 119.6(6)
C23 C24 C25 121.5(7)
C26 C25 C24 120.4(7)
C27 C26 C25 118.9(7)
C26 C27 C28 120.8(7)
C23 C28 C27 121.3(7)
C30 C32 C31 112.3(5)
C30 C32 C33 110.1(5)
C31 C32 C33 110.5(5)
N1 C33 C34 108.6(5)
N1 C33 C32 122.0(5)
C34 C33 C32 129.4(5)
C33 C34 C35 105.4(5)
N2 C35 C34 111.6(5)
N2 C35 C36 120.6(4)
C34 C35 C36 127.5(5)
C35 C36 C37 109.1(5)
C35 C36 C39 113.1(4)
C37 C36 C39 108.3(5)
C35 C36 C38 111.1(5)
C37 C36 C38 108.2(5)
C39 C36 C38 106.9(5)
C36 C37 C42 110.8(5)
C44 C38 C36 109.8(5)
C40 C39 C36 111.4(4)
C41 C40 C45 109.6(5)
C41 C40 C39 109.9(5)
C45 C40 C39 109.4(5)
C40 C41 C42 109.5(5)
C43 C42 C41 110.1(6)
C43 C42 C37 108.9(6)
C41 C42 C37 110.0(5)
C42 C43 C44 109.2(5)
C45 C44 C43 110.3(6)
C45 C44 C38 109.1(5)
C43 C44 C38 110.1(5)
C40 C45 C44 108.9(5)
C53 C52 C51 109.9(5)
C53 C52 C50 110.5(5)
C51 C52 C50 111.4(5)
N3 C53 C54 107.4(4)
N3 C53 C52 122.2(5)
C54 C53 C52 130.3(5)
C53 C54 C55 106.3(5)
N4 C55 C54 110.8(5)
N4 C55 C56 121.9(5)
C54 C55 C56 127.1(5)
C55 C56 C57 111.0(5)
C55 C56 C59 111.4(5)
C57 C56 C59 108.5(5)
C55 C56 C58 109.7(5)
C57 C56 C58 108.1(6)
C59 C56 C58 108.0(6)
C56 C57 C62 111.6(7)
C56 C58 C64 110.6(6)
C56 C59 C60 110.5(5)
C61 C60 C65 110.7(8)
C61 C60 C59 109.1(7)
C65 C60 C59 105.7(7)
C60 C61 C62 110.9(7)
C61 C62 C63 111.7(8)
C61 C62 C57 106.8(7)
C63 C62 C57 108.5(7)
C64 C63 C62 111.4(7)
C63 C64 C65 109.6(8)
C63 C64 C58 107.9(8)
C65 C64 C58 108.2(7)
C64 C65 C60 112.1(7)
C73 C72 C70 111.5(5)
C73 C72 C71 111.3(4)
C70 C72 C71 109.9(5)
N5 C73 C74 107.1(4)
N5 C73 C72 123.2(5)
C74 C73 C72 129.6(5)
C73 C74 C75 106.6(5)
N6 C75 C74 109.9(4)
N6 C75 C76 120.3(5)
C74 C75 C76 129.3(5)
C75 C76 C78 112.3(4)
C75 C76 C77 108.7(4)
C78 C76 C77 108.8(6)
C75 C76 C79 111.1(5)
C78 C76 C79 108.4(5)
C77 C76 C79 107.3(5)
C76 C77 C82 110.8(5)
C76 C78 C84 110.5(5)
C76 C79 C80 110.6(5)
C81 C80 C85 110.8(6)
C81 C80 C79 108.2(6)
C85 C80 C79 109.4(6)
C82 C81 C80 110.9(6)
C83 C82 C81 111.5(7)
C83 C82 C77 106.2(7)
C81 C82 C77 109.7(6)
C82 C83 C84 111.2(6)
C83 C84 C85 109.6(6)
C83 C84 C78 108.7(7)
C85 C84 C78 107.5(7)
C80 C85 C84 109.9(6)
N3 B1 N1 110.4(4)
N3 B1 N5 110.6(4)
N1 B1 N5 109.7(4)
C33 N1 N2 109.5(4)
C33 N1 B1 129.4(4)
N2 N1 B1 120.0(4)
C35 N2 N1 104.8(4)
C35 N2 Ba1 141.5(3)
N1 N2 Ba1 113.6(3)
C53 N3 N4 109.7(4)
C53 N3 B1 129.1(4)
N4 N3 B1 120.4(4)
C55 N4 N3 105.8(4)
C55 N4 Ba1 138.6(3)
N3 N4 Ba1 109.6(3)
C73 N5 N6 109.9(4)
C73 N5 B1 125.6(4)
N6 N5 B1 119.5(4)
C73 N5 Ba1 122.2(3)
N6 N5 Ba1 69.8(2)
B1 N5 Ba1 96.1(3)
C75 N6 N5 106.5(4)
C75 N6 Ba1 118.7(3)
N5 N6 Ba1 82.6(2)
N2 Ba1 N4 64.31(12)
N2 Ba1 N6 90.39(12)
N4 Ba1 N6 69.19(12)
N2 Ba1 C6 122.69(14)
N4 Ba1 C6 168.91(13)
N6 Ba1 C6 117.27(14)
N2 Ba1 N5 64.36(11)
N4 Ba1 N5 67.36(12)
N6 Ba1 N5 27.56(11)
C6 Ba1 N5 122.78(14)
N2 Ba1 C1 114.22(13)
N4 Ba1 C1 143.52(13)
N6 Ba1 C1 144.62(14)
C6 Ba1 C1 28.00(14)
N5 Ba1 C1 147.80(14)
N2 Ba1 C5 148.68(14)
N4 Ba1 C5 146.93(13)
N6 Ba1 C5 99.96(14)
C6 Ba1 C5 27.46(14)
N5 Ba1 C5 117.20(14)
C1 Ba1 C5 46.10(14)
N2 Ba1 C2 123.45(14)
N4 Ba1 C2 121.95(14)
N6 Ba1 C2 146.15(14)
C6 Ba1 C2 47.48(15)
N5 Ba1 C2 169.16(13)
C1 Ba1 C2 25.24(14)
C5 Ba1 C2 52.05(15)
N2 Ba1 C4 166.13(13)
N4 Ba1 C4 124.26(14)
N6 Ba1 C4 102.82(13)
C6 Ba1 C4 47.07(15)
N5 Ba1 C4 127.78(13)
C1 Ba1 C4 52.08(15)
C5 Ba1 C4 25.08(14)
C2 Ba1 C4 43.53(15)
N2 Ba1 C3 145.22(14)
N4 Ba1 C3 113.37(14)
N6 Ba1 C3 122.29(13)
C6 Ba1 C3 55.74(15)
N5 Ba1 C3 149.61(13)
C1 Ba1 C3 45.24(15)
C5 Ba1 C3 44.93(15)
C2 Ba1 C3 25.18(14)
C4 Ba1 C3 24.87(14)

loop_
_geom_bond_atom_site_label_1
_geom_bond_atom_site_label_2
_geom_bond_distance
C1 C2 1.368(8)
C1 C6 1.463(7)
C1 Ba1 3.069(5)
C2 C3 1.397(8)
C2 Ba1 3.173(5)
C3 C4 1.388(8)
C3 Ba1 3.230(5)
C4 C5 1.374(8)
C4 Ba1 3.213(5)
C5 C6 1.441(7)
C5 Ba1 3.087(5)
C6 C7 1.409(7)
C6 Ba1 2.965(5)
C7 C8 1.474(7)
C7 C14 1.511(7)
C8 C13 1.402(7)
C8 C9 1.407(7)
C9 C10 1.373(8)
C10 C11 1.380(8)
C11 C12 1.382(8)
C12 C13 1.388(8)
C14 C15 1.581(8)
C15 C17 1.540(8)
C15 C23 1.556(8)
C15 C16 1.553(8)
C17 C22 1.394(9)
C17 C18 1.395(9)
C18 C19 1.358(9)
C19 C20 1.383(12)
C20 C21 1.370(11)
C21 C22 1.399(9)
C23 C24 1.382(8)
C23 C28 1.387(8)
C24 C25 1.398(9)
C25 C26 1.374(10)
C26 C27 1.365(10)
C27 C28 1.396(9)
C30 C32 1.511(9)
C31 C32 1.518(8)
C32 C33 1.529(7)
C33 N1 1.349(6)
C33 C34 1.362(7)
C34 C35 1.388(7)
C35 N2 1.333(6)
C35 C36 1.518(7)
C36 C37 1.536(8)
C36 C39 1.547(7)
C36 C38 1.552(8)
C37 C42 1.544(8)
C38 C44 1.550(8)
C39 C40 1.531(7)
C40 C41 1.507(9)
C40 C45 1.526(9)
C41 C42 1.529(9)
C42 C43 1.504(10)
C43 C44 1.524(10)
C44 C45 1.524(9)
C50 C52 1.525(8)
C51 C52 1.516(8)
C52 C53 1.508(7)
C53 N3 1.360(6)
C53 C54 1.375(7)
C54 C55 1.391(7)
C55 N4 1.331(6)
C55 C56 1.511(7)
C56 C57 1.513(9)
C56 C59 1.527(8)
C56 C58 1.530(9)
C57 C62 1.537(10)
C58 C64 1.557(9)
C59 C60 1.560(9)
C60 C61 1.490(12)
C60 C65 1.523(12)
C61 C62 1.495(11)
C62 C63 1.506(13)
C63 C64 1.486(13)
C64 C65 1.497(11)
C70 C72 1.524(7)
C71 C72 1.528(7)
C72 C73 1.495(7)
C73 N5 1.366(6)
C73 C74 1.372(7)
C74 C75 1.407(7)
C75 N6 1.329(6)
C75 C76 1.497(7)
C76 C78 1.519(8)
C76 C77 1.527(7)
C76 C79 1.532(8)
C77 C82 1.550(9)
C78 C84 1.552(8)
C79 C80 1.541(8)
C80 C81 1.481(9)
C80 C85 1.504(10)
C81 C82 1.484(10)
C82 C83 1.484(12)
C83 C84 1.522(11)
C84 C85 1.527(11)
B1 N3 1.530(7)
B1 N1 1.539(7)
B1 N5 1.568(7)
N1 N2 1.396(5)
N2 Ba1 2.765(4)
N3 N4 1.392(5)
N4 Ba1 2.780(4)
N5 N6 1.386(5)
N5 Ba1 2.970(4)
N6 Ba1 2.811(4)
